data_4002377
loop_
_publ_author_name
'Cussen, E.J.'
'Lynham, D.R.'
'Rogers, J.'

_publ_section_title
;
 Magnetic order arising from structural distortion: structure and magnetic
 properties of Ba2 Ln Mo O6
;
_journal_name_full 'Chemistry of Materials (1,1989-)'
_journal_page_first 2855
_journal_page_last 2866
_journal_volume 18
_journal_year 2006
_chemical_formula_sum 'Ba2 Mo O6 Sm'
_chemical_name_systematic 'Ba2 Sm Mo O6'
_space_group_IT_number 139
_symmetry_space_group_name_Hall '-I 4 2'
_symmetry_space_group_name_H-M 'I 4/m m m'
_cell_angle_alpha 90
_cell_angle_beta 90
_cell_angle_gamma 90
_cell_formula_units_Z 2
_cell_length_a 5.98954
_cell_length_b 5.98954
_cell_length_c 8.5003
_cell_volume 304.945
_citation_journal_id_ASTM CMATEX
_cod_data_source_file Cussen_CMATEX_2006_992.cif
_cod_data_source_block Ba2Mo1O6Sm1
_cod_original_cell_volume 304.9448
_cod_original_formula_sum 'Ba2 Mo1 O6 Sm1'
_cod_database_code 4002377

loop_
_symmetry_equiv_pos_as_xyz
x,y,z
-y,x,z
-x,-y,z
y,-x,z
x,-y,-z
y,x,-z
-x,y,-z
-y,-x,-z
-x,-y,-z
y,-x,-z
x,y,-z
-y,x,-z
-x,y,z
-y,-x,z
x,-y,z
y,x,z
x+1/2,y+1/2,z+1/2
-y+1/2,x+1/2,z+1/2
-x+1/2,-y+1/2,z+1/2
y+1/2,-x+1/2,z+1/2
x+1/2,-y+1/2,-z+1/2
y+1/2,x+1/2,-z+1/2
-x+1/2,y+1/2,-z+1/2
-y+1/2,-x+1/2,-z+1/2
-x+1/2,-y+1/2,-z+1/2
y+1/2,-x+1/2,-z+1/2
x+1/2,y+1/2,-z+1/2
-y+1/2,x+1/2,-z+1/2
-x+1/2,y+1/2,z+1/2
-y+1/2,-x+1/2,z+1/2
x+1/2,-y+1/2,z+1/2
y+1/2,x+1/2,z+1/2

loop_
_atom_site_label
_atom_site_type_symbol
_atom_site_fract_x
_atom_site_fract_y
_atom_site_fract_z
_atom_site_occupancy
_atom_site_U_iso_or_equiv
Sm1 Sm+3 0 0 0.5 1 0.0
O1 O-2 0 0 0.232 1 0.0
Mo1 Mo+5 0 0 0 1 0.0
Ba1 Ba+2 0 0.5 0.25 1 0.0
O2 O-2 0.2341 0.2341 0 1 0.0
